data_7120164
loop_
_publ_author_name
'Saha, Subhankar'
'Desiraju, Gautam R.'

_publ_section_title
;
 Hand-Twisted Helical Crystal Based Solely on Hydrogen Bonding
;
_journal_name_full 'Chem. Commun.'
_journal_paper_doi 10.1039/C7CC02970E
_journal_year 2017
_chemical_formula_sum 'C12 H10 N2 O5'
_chemical_formula_weight 262.22
_chemical_name_systematic
;
 ?
;
_space_group_crystal_system orthorhombic
_space_group_IT_number 19
_space_group_name_Hall 'P 2ac 2ab'
_space_group_name_H-M_alt 'P 21 21 21'
_symmetry_space_group_name_Hall 'P 2ac 2ab'
_symmetry_space_group_name_H-M 'P 21 21 21'
_atom_sites_solution_hydrogens mixed
_audit_creation_method SHELXL-2014
_audit_update_record
;
2017-04-14 deposited with the CCDC.
2017-05-19 downloaded from the CCDC.
;
_cell_angle_alpha 90
_cell_angle_beta 90
_cell_angle_gamma 90
_cell_formula_units_Z 4
_cell_length_a 3.748(8)
_cell_length_b 12.14(3)
_cell_length_c 26.33(6)
_cell_measurement_reflns_used 2282
_cell_measurement_temperature 150(2)
_cell_measurement_theta_max 33.4
_cell_measurement_theta_min 2.3
_cell_volume 1198(5)
_computing_cell_refinement
;
CrystalClear-SM Expert 2.0 rc14 (Rigaku, 2009)
;
_computing_data_collection
;
CrystalClear-SM Expert 2.0 rc14 (Rigaku, 2009)
;
_computing_data_reduction
;
CrystalClear-SM Expert 2.0 rc14 (Rigaku, 2009)
;
_computing_structure_refinement 'SHELXL-14 (Sheldrick, 2014)'
_computing_structure_solution 'SHELXL-14 (Sheldrick, 2014)'
_diffrn_ambient_temperature 150(2)
_diffrn_detector_area_resol_mean 13.6612
_diffrn_measured_fraction_theta_full 0.997
_diffrn_measured_fraction_theta_max 0.997
_diffrn_measurement_device
;
XtaLABmini: Fixed Chi 2 circle
;
_diffrn_measurement_device_type
;
Rigaku Mercury375R (2x2 bin mode)
;
_diffrn_measurement_method 'profile data from \w-scans'
_diffrn_radiation_type MoK\a
_diffrn_radiation_wavelength 0.71073
_diffrn_reflns_av_R_equivalents 0.1615
_diffrn_reflns_av_unetI/netI 0.1032
_diffrn_reflns_Laue_measured_fraction_full 0.997
_diffrn_reflns_Laue_measured_fraction_max 0.997
_diffrn_reflns_limit_h_max 4
_diffrn_reflns_limit_h_min -4
_diffrn_reflns_limit_k_max 14
_diffrn_reflns_limit_k_min -14
_diffrn_reflns_limit_l_max 31
_diffrn_reflns_limit_l_min -31
_diffrn_reflns_number 9366
_diffrn_reflns_point_group_measured_fraction_full 0.998
_diffrn_reflns_point_group_measured_fraction_max 0.998
_diffrn_reflns_theta_full 25.242
_diffrn_reflns_theta_max 25.495
_diffrn_reflns_theta_min 1.547
_exptl_absorpt_coefficient_mu 0.115
_exptl_absorpt_correction_T_max 1.000
_exptl_absorpt_correction_T_min 0.644
_exptl_absorpt_correction_type multi-scan
_exptl_absorpt_process_details 'Jacobson, R. (1998) Private communication'
_exptl_crystal_colour Colourless
_exptl_crystal_density_diffrn 1.453
_exptl_crystal_description Block
_exptl_crystal_F_000 544
_exptl_crystal_size_max 0.180
_exptl_crystal_size_mid 0.180
_exptl_crystal_size_min 0.180
_refine_diff_density_max 0.372
_refine_diff_density_min -0.354
_refine_diff_density_rms 0.100
_refine_ls_abs_structure_details
;
 Flack x determined using 438 quotients [(I+)-(I-)]/[(I+)+(I-)]
 (Parsons, Flack and Wagner, Acta Cryst. B69 (2013) 249-259).
;
_refine_ls_abs_structure_Flack -0.8(10)
_refine_ls_extinction_method none
_refine_ls_goodness_of_fit_ref 1.166
_refine_ls_hydrogen_treatment mixed
_refine_ls_matrix_type full
_refine_ls_number_parameters 180
_refine_ls_number_reflns 2239
_refine_ls_number_restraints 2
_refine_ls_restrained_S_all 1.166
_refine_ls_R_factor_all 0.1218
_refine_ls_R_factor_gt 0.0985
_refine_ls_shift/su_max 0.001
_refine_ls_shift/su_mean 0.000
_refine_ls_structure_factor_coef Fsqd
_refine_ls_weighting_details 'w=1/[\s^2^(Fo^2^)+(0.1498P)^2^+0.7180P] where P=(Fo^2^+2Fc^2^)/3'
_refine_ls_weighting_scheme calc
_refine_ls_wR_factor_gt 0.2656
_refine_ls_wR_factor_ref 0.2934
_reflns_Friedel_coverage 0.631
_reflns_Friedel_fraction_full 0.999
_reflns_Friedel_fraction_max 0.999
_reflns_number_gt 1709
_reflns_number_total 2239
_reflns_threshold_expression 'I > 2\s(I)'
_cod_data_source_file c7cc02970e2.cif
_cod_data_source_block 3
_cod_original_cell_volume 1198(4)
_cod_database_code 7120164
_shelx_space_group_comment
;
The symmetry employed for this shelxl refinement is uniquely defined
by the following loop, which should always be used as a source of
symmetry information in preference to the above space-group names.
They are only intended as comments.
;
_shelx_estimated_absorpt_t_min 0.980
_shelx_estimated_absorpt_t_max 0.980
_shelxl_version_number 2014-3

loop_
_space_group_symop_operation_xyz
'x, y, z'
'-x+1/2, -y, z+1/2'
'-x, y+1/2, -z+1/2'
'x+1/2, -y+1/2, -z'

loop_
_atom_site_label
_atom_site_type_symbol
_atom_site_fract_x
_atom_site_fract_y
_atom_site_fract_z
_atom_site_U_iso_or_equiv
_atom_site_adp_type
_atom_site_occupancy
_atom_site_site_symmetry_order
_atom_site_calc_flag
_atom_site_refinement_flags_posn
_atom_site_refinement_flags_adp
O5 O 0.866(5) 0.7475(7) 0.0350(3) 0.105(4) Uani 1 1 d D .
C003 C 0.534(2) 0.1281(6) 0.1006(3) 0.0336(17) Uani 1 1 d . .
C004 C 0.420(2) 0.0311(7) 0.1309(3) 0.0321(17) Uani 1 1 d . .
C005 C 0.270(3) 0.0431(7) 0.1791(3) 0.040(2) Uani 1 1 d . .
H005 H 0.2245 0.1144 0.1925 0.049 Uiso 1 1 calc R U
C006 C 0.246(2) -0.1502(7) 0.1863(3) 0.0363(18) Uani 1 1 d . .
C007 C 0.189(3) -0.0487(7) 0.2069(3) 0.0395(19) Uani 1 1 d . .
H007 H 0.0945 -0.0418 0.2402 0.047 Uiso 1 1 calc R U
C008 C 0.464(2) 0.3574(7) 0.0547(3) 0.0396(19) Uani 1 1 d . .
H008 H 0.3685 0.3078 0.0303 0.047 Uiso 1 1 calc R U
C010 C 0.523(2) 0.3252(6) 0.1041(3) 0.0337(17) Uani 1 1 d . .
C011 C 0.483(2) -0.0730(7) 0.1104(3) 0.0355(18) Uani 1 1 d . .
H011 H 0.5869 -0.0802 0.0777 0.043 Uiso 1 1 calc R U
C012 C 0.676(3) 0.3991(7) 0.1381(3) 0.043(2) Uani 1 1 d . .
H012 H 0.7284 0.3780 0.1721 0.051 Uiso 1 1 calc R U
C014 C 0.392(2) -0.1662(7) 0.1381(3) 0.038(2) Uani 1 1 d . .
H014 H 0.4274 -0.2381 0.1248 0.046 Uiso 1 1 calc R U
C017 C 0.747(3) 0.5033(7) 0.1209(3) 0.049(2) Uani 1 1 d . .
H017 H 0.8438 0.5548 0.1444 0.059 Uiso 1 1 calc R U
C018 C 0.548(3) 0.4647(7) 0.0420(3) 0.045(2) Uani 1 1 d . .
H018 H 0.5004 0.4880 0.0083 0.054 Uiso 1 1 calc R U
N1 N 0.691(2) 0.5373(6) 0.0734(3) 0.0486(19) Uani 1 1 d . .
N2 N 0.155(2) -0.2488(6) 0.2168(2) 0.047(2) Uani 1 1 d . .
O1 O 0.4254(17) 0.2241(5) 0.12387(18) 0.0420(15) Uani 1 1 d . .
O2 O 0.708(2) 0.1273(5) 0.0623(2) 0.0512(17) Uani 1 1 d . .
O3 O -0.026(2) -0.2344(5) 0.2552(2) 0.059(2) Uani 1 1 d . .
O4 O 0.258(3) -0.3399(5) 0.2020(2) 0.064(2) Uani 1 1 d . .
H5A H 0.80(5) 0.689(8) 0.051(5) 0.13(6) Uiso 1 1 d D .
H5C H 1.01(3) 0.738(10) 0.009(3) 0.07(4) Uiso 1 1 d D .

loop_
_atom_site_aniso_label
_atom_site_aniso_U_11
_atom_site_aniso_U_22
_atom_site_aniso_U_33
_atom_site_aniso_U_23
_atom_site_aniso_U_13
_atom_site_aniso_U_12
O5 0.199(13) 0.041(4) 0.075(6) 0.002(4) 0.014(7) 0.013(7)
C003 0.035(4) 0.037(4) 0.029(3) -0.004(3) 0.003(3) 0.007(4)
C004 0.039(4) 0.033(4) 0.024(3) 0.000(3) -0.001(3) -0.001(4)
C005 0.051(5) 0.038(4) 0.033(4) 0.001(3) 0.003(4) 0.006(4)
C006 0.042(5) 0.034(4) 0.033(4) 0.002(3) -0.007(3) 0.000(4)
C007 0.049(5) 0.037(4) 0.032(4) 0.008(3) 0.006(4) 0.000(4)
C008 0.047(5) 0.038(4) 0.034(4) -0.001(3) -0.009(4) -0.002(4)
C010 0.036(4) 0.036(4) 0.029(3) -0.002(3) 0.001(3) -0.001(4)
C011 0.036(4) 0.038(4) 0.033(4) -0.005(3) 0.001(3) 0.009(4)
C012 0.055(5) 0.042(5) 0.032(4) -0.002(3) -0.010(4) 0.004(4)
C014 0.041(5) 0.038(5) 0.036(4) -0.001(3) -0.001(4) -0.002(4)
C017 0.059(6) 0.037(5) 0.051(5) -0.008(4) -0.023(5) 0.006(4)
C018 0.054(5) 0.044(5) 0.038(4) 0.009(3) -0.005(4) 0.001(5)
N1 0.050(4) 0.043(4) 0.053(4) 0.001(3) -0.007(4) -0.006(4)
N2 0.062(5) 0.040(4) 0.037(4) 0.001(3) -0.006(4) -0.012(4)
O1 0.062(4) 0.033(3) 0.031(3) -0.001(2) 0.008(3) 0.001(3)
O2 0.069(4) 0.045(3) 0.039(3) 0.000(3) 0.020(3) 0.007(3)
O3 0.084(5) 0.049(4) 0.043(3) 0.004(3) 0.008(4) -0.027(4)
O4 0.100(6) 0.038(4) 0.055(4) 0.002(3) 0.001(4) -0.008(4)

loop_
_atom_type_symbol
_atom_type_description
_atom_type_scat_dispersion_real
_atom_type_scat_dispersion_imag
_atom_type_scat_source
C C 0.0033 0.0016 'International Tables Vol C Tables 4.2.6.8 and 6.1.1.4'
H H 0.0000 0.0000 'International Tables Vol C Tables 4.2.6.8 and 6.1.1.4'
N N 0.0061 0.0033 'International Tables Vol C Tables 4.2.6.8 and 6.1.1.4'
O O 0.0106 0.0060 'International Tables Vol C Tables 4.2.6.8 and 6.1.1.4'

loop_
_geom_angle_atom_site_label_1
_geom_angle_atom_site_label_2
_geom_angle_atom_site_label_3
_geom_angle
H5A O5 H5C 117(10)
O2 C003 O1 122.6(7)
O2 C003 C004 126.9(7)
O1 C003 C004 110.3(6)
C011 C004 C005 120.9(7)
C011 C004 C003 117.6(6)
C005 C004 C003 121.4(7)
C007 C005 C004 119.4(7)
C007 C005 H005 120.3
C004 C005 H005 120.3
C007 C006 C014 123.3(7)
C007 C006 N2 118.6(7)
C014 C006 N2 118.0(7)
C006 C007 C005 119.3(7)
C006 C007 H007 120.3
C005 C007 H007 120.3
C010 C008 C018 117.3(8)
C010 C008 H008 121.3
C018 C008 H008 121.3
C008 C010 O1 124.5(7)
C008 C010 C012 119.4(7)
O1 C010 C012 116.0(6)
C014 C011 C004 119.7(7)
C014 C011 H011 120.2
C004 C011 H011 120.2
C017 C012 C010 117.6(7)
C017 C012 H012 121.2
C010 C012 H012 121.2
C011 C014 C006 117.4(8)
C011 C014 H014 121.3
C006 C014 H014 121.3
N1 C017 C012 124.3(8)
N1 C017 H017 117.8
C012 C017 H017 117.8
N1 C018 C008 124.9(7)
N1 C018 H018 117.6
C008 C018 H018 117.6
C018 N1 C017 116.4(8)
O3 N2 O4 123.9(7)
O3 N2 C006 117.2(7)
O4 N2 C006 118.8(7)
C003 O1 C010 120.4(6)

loop_
_geom_bond_atom_site_label_1
_geom_bond_atom_site_label_2
_geom_bond_distance
O5 H5A 0.86(3)
O5 H5C 0.87(3)
C003 O2 1.202(9)
C003 O1 1.379(9)
C003 C004 1.484(10)
C004 C011 1.394(11)
C004 C005 1.397(11)
C005 C007 1.367(11)
C005 H005 0.9500
C006 C007 1.363(11)
C006 C014 1.394(11)
C006 N2 1.482(10)
C007 H007 0.9500
C008 C010 1.376(11)
C008 C018 1.382(12)
C008 H008 0.9500
C010 O1 1.382(10)
C010 C012 1.392(12)
C011 C014 1.389(12)
C011 H011 0.9500
C012 C017 1.371(13)
C012 H012 0.9500
C014 H014 0.9500
C017 N1 1.335(11)
C017 H017 0.9500
C018 N1 1.320(12)
C018 H018 0.9500
N2 O3 1.230(10)
N2 O4 1.233(10)

loop_
_geom_torsion_atom_site_label_1
_geom_torsion_atom_site_label_2
_geom_torsion_atom_site_label_3
_geom_torsion_atom_site_label_4
_geom_torsion
O2 C003 C004 C011 -8.2(12)
O1 C003 C004 C011 174.7(7)
O2 C003 C004 C005 169.1(9)
O1 C003 C004 C005 -8.1(11)
C011 C004 C005 C007 1.1(13)
C003 C004 C005 C007 -176.0(8)
C014 C006 C007 C005 1.6(14)
N2 C006 C007 C005 -179.7(8)
C004 C005 C007 C006 -2.1(13)
C018 C008 C010 O1 174.4(8)
C018 C008 C010 C012 -2.6(13)
C005 C004 C011 C014 0.6(13)
C003 C004 C011 C014 177.8(7)
C008 C010 C012 C017 2.7(14)
O1 C010 C012 C017 -174.6(8)
C004 C011 C014 C006 -1.2(12)
C007 C006 C014 C011 0.1(13)
N2 C006 C014 C011 -178.6(8)
C010 C012 C017 N1 -2.3(16)
C010 C008 C018 N1 2.1(15)
C008 C018 N1 C017 -1.7(15)
C012 C017 N1 C018 1.7(16)
C007 C006 N2 O3 12.9(12)
C014 C006 N2 O3 -168.3(8)
C007 C006 N2 O4 -168.5(9)
C014 C006 N2 O4 10.3(12)
O2 C003 O1 C010 -1.6(12)
C004 C003 O1 C010 175.7(7)
C008 C010 O1 C003 53.9(12)
C012 C010 O1 C003 -129.0(8)
